data_4112910
loop_
_publ_author_name
'Kenneth Hanson'
'Nathalie Calin'
'Daniel Bugaris'
'Michael Scancella'
'Slavi C. Sevov'

_publ_section_title
;
 Reversible Repositioning of Zinc Atoms within Single Crystals of a Zinc
 Polycarboxylate with an Open-Framework Structure
;
_journal_name_full 'Journal of the American Chemical Society'
_journal_page_first 10502
_journal_page_last 10503
_journal_paper_doi 10.1021/ja0474190
_journal_volume 126
_journal_year 2004
_chemical_formula_sum 'C8 H8 Co2 O13.33'
_chemical_formula_weight 435.34
_chemical_name_systematic
; 
Co2[C4H4O(COO)4](H2O)2 x 2.33H2O
;
_space_group_IT_number 205
_symmetry_cell_setting cubic
_symmetry_space_group_name_Hall '-P 2ac 2ab 3'
_symmetry_space_group_name_H-M 'P a -3'
_atom_sites_solution_hydrogens geom
_atom_sites_solution_primary direct
_atom_sites_solution_secondary difmap
_audit_creation_method SHELXL-97
_cell_angle_alpha 90.00
_cell_angle_beta 90.00
_cell_angle_gamma 90.00
_cell_formula_units_Z 24
_cell_length_a 20.4480(10)
_cell_length_b 20.4480(10)
_cell_length_c 20.4480(10)
_cell_measurement_temperature 293(2)
_cell_volume 8549.7(7)
_computing_cell_refinement CAD4_(Enraf-Nonius,_1977
_computing_data_collection CAD4_(Enraf-Nonius,_1977
_computing_data_reduction SDS_Package_(Enraf-Nonius,_1985
_computing_molecular_graphics 'SHELXTL (Siemens, 1994)'
_computing_publication_material 'SHELXTL (Siemens, 1994)'
_computing_structure_refinement 'SHELXL-97 (Sheldrick, 1997)'
_computing_structure_solution 'SHELXS-97 (Sheldrick, 1990)'
_diffrn_ambient_temperature 293(2)
_diffrn_measured_fraction_theta_full 0.999
_diffrn_measured_fraction_theta_max 0.999
_diffrn_measurement_device_type Enraf_Nonius_CAD4
_diffrn_measurement_method omega-2theta
_diffrn_radiation_monochromator graphite
_diffrn_radiation_source 'fine-focus sealed tube'
_diffrn_radiation_type MoK\a
_diffrn_radiation_wavelength 0.71073
_diffrn_reflns_av_R_equivalents 0.1615
_diffrn_reflns_av_sigmaI/netI 0.1543
_diffrn_reflns_limit_h_max 24
_diffrn_reflns_limit_h_min -17
_diffrn_reflns_limit_k_max 14
_diffrn_reflns_limit_k_min -24
_diffrn_reflns_limit_l_max 17
_diffrn_reflns_limit_l_min -24
_diffrn_reflns_number 5348
_diffrn_reflns_theta_full 25.01
_diffrn_reflns_theta_max 25.01
_diffrn_reflns_theta_min 2.23
_diffrn_standards_interval_count 200
_diffrn_standards_interval_time 120
_diffrn_standards_number 3
_exptl_absorpt_coefficient_mu 2.400
_exptl_absorpt_correction_type none
_exptl_crystal_colour pink-purple
_exptl_crystal_density_diffrn 2.029
_exptl_crystal_description cuboctahedron
_exptl_crystal_F_000 5200
_exptl_crystal_size_max 0.16
_exptl_crystal_size_mid 0.16
_exptl_crystal_size_min 0.12
_refine_diff_density_max 1.203
_refine_diff_density_min -1.471
_refine_diff_density_rms 0.220
_refine_ls_extinction_method none
_refine_ls_goodness_of_fit_ref 1.073
_refine_ls_hydrogen_treatment mixed
_refine_ls_matrix_type full
_refine_ls_number_parameters 211
_refine_ls_number_reflns 2519
_refine_ls_number_restraints 0
_refine_ls_restrained_S_all 1.073
_refine_ls_R_factor_all 0.0924
_refine_ls_R_factor_gt 0.0541
_refine_ls_shift/su_max 0.003
_refine_ls_shift/su_mean 0.000
_refine_ls_structure_factor_coef Fsqd
_refine_ls_weighting_details 'calc w=1/[\s^2^(Fo^2^)+(0.0688P)^2^+23.5117P] where P=(Fo^2^+2Fc^2^)/3'
_refine_ls_weighting_scheme calc
_refine_ls_wR_factor_gt 0.1302
_refine_ls_wR_factor_ref 0.1481
_reflns_number_gt 1772
_reflns_number_total 2519
_reflns_threshold_expression >2sigma(I)
_cod_data_source_file ja0474190si20040503_090234_4.cif
_cod_data_source_block compound_1_heated_at_170_C/vacuum_+_exposed_to_air
_cod_database_code 4112910

loop_
_symmetry_equiv_pos_as_xyz
'x, y, z'
'-x+1/2, -y, z+1/2'
'-x, y+1/2, -z+1/2'
'x+1/2, -y+1/2, -z'
'z, x, y'
'z+1/2, -x+1/2, -y'
'-z+1/2, -x, y+1/2'
'-z, x+1/2, -y+1/2'
'y, z, x'
'-y, z+1/2, -x+1/2'
'y+1/2, -z+1/2, -x'
'-y+1/2, -z, x+1/2'
'-x, -y, -z'
'x-1/2, y, -z-1/2'
'x, -y-1/2, z-1/2'
'-x-1/2, y-1/2, z'
'-z, -x, -y'
'-z-1/2, x-1/2, y'
'z-1/2, x, -y-1/2'
'z, -x-1/2, y-1/2'
'-y, -z, -x'
'y, -z-1/2, x-1/2'
'-y-1/2, z-1/2, x'
'y-1/2, z, -x-1/2'

loop_
_atom_site_label
_atom_site_type_symbol
_atom_site_fract_x
_atom_site_fract_y
_atom_site_fract_z
_atom_site_U_iso_or_equiv
_atom_site_adp_type
_atom_site_occupancy
_atom_site_symmetry_multiplicity
_atom_site_calc_flag
_atom_site_refinement_flags
Co1 Co 0.16133(4) 0.39843(4) 0.14318(4) 0.0125(3) Uani 1 1 d .
Co2 Co 0.06125(4) 0.27597(4) 0.49393(4) 0.0154(3) Uani 1 1 d .
O1 O 0.1269(2) 0.33112(19) 0.21616(19) 0.0122(8) Uani 1 1 d .
C1 C 0.0910(3) 0.3664(3) 0.2657(3) 0.0133(12) Uani 1 1 d .
H1 H 0.1212 0.3780 0.3010 0.016 Uiso 1 1 calc R
C10 C 0.0618(3) 0.4288(3) 0.2380(3) 0.0154(13) Uani 1 1 d .
O11 O 0.0808(2) 0.4486(2) 0.1832(2) 0.0192(10) Uani 1 1 d .
O12 O 0.0228(3) 0.4590(2) 0.2740(2) 0.0309(12) Uani 1 1 d .
C2 C 0.0418(3) 0.3163(3) 0.2918(3) 0.0124(12) Uani 1 1 d .
H2 H 0.0026 0.3388 0.3080 0.015 Uiso 1 1 calc R
C20 C 0.0741(3) 0.2788(3) 0.3468(3) 0.0170(13) Uani 1 1 d .
O21 O 0.0707(3) 0.3059(2) 0.4015(2) 0.0364(14) Uani 1 1 d .
O22 O 0.1032(2) 0.2277(2) 0.3345(2) 0.0229(10) Uani 1 1 d .
C3 C 0.0249(3) 0.2762(3) 0.2310(3) 0.0119(12) Uani 1 1 d .
H3 H -0.0085 0.3007 0.2068 0.014 Uiso 1 1 calc R
C30 C -0.0037(3) 0.2088(3) 0.2461(3) 0.0149(12) Uani 1 1 d .
O31 O -0.0513(2) 0.2095(2) 0.2849(2) 0.0254(11) Uani 1 1 d .
O32 O 0.0193(2) 0.1596(2) 0.2185(2) 0.0245(11) Uani 1 1 d .
C4 C 0.0875(3) 0.2782(3) 0.1901(3) 0.0136(12) Uani 1 1 d .
H4 H 0.1111 0.2368 0.1951 0.016 Uiso 1 1 calc R
C40 C 0.0739(3) 0.2902(3) 0.1184(3) 0.0142(13) Uani 1 1 d .
O41 O 0.0426(2) 0.2459(2) 0.0898(2) 0.0269(11) Uani 1 1 d .
O42 O 0.0934(2) 0.3416(2) 0.0918(2) 0.0197(10) Uani 1 1 d .
OW1 O 0.1730(2) 0.4669(2) 0.0679(2) 0.0153(9) Uani 1 1 d .
HW1A H 0.1467 0.5054 0.0769 0.018 Uiso 1 1 calc R
HW1B H 0.1585 0.4483 0.0268 0.018 Uiso 1 1 calc R
OW2 O 0.3741(3) 0.5157(4) 0.0485(4) 0.069(2) Uani 1 1 d .
HW2A H 0.4040 0.5057 0.0812 0.082 Uiso 1 1 calc R
HW2B H 0.3882 0.5355 0.0101 0.082 Uiso 1 1 calc R
OW3 O 0.1329(5) 0.1329(5) 0.1329(5) 0.093(5) Uani 1 3 d S
OW4 O 0.2067(10) 0.3842(7) 0.3977(7) 0.214(9) Uani 1 1 d .
OW5 O 0.4131(10) 0.5422(10) -0.0804(7) 0.214(8) Uani 1 1 d .

loop_
_atom_site_aniso_label
_atom_site_aniso_U_11
_atom_site_aniso_U_22
_atom_site_aniso_U_33
_atom_site_aniso_U_23
_atom_site_aniso_U_13
_atom_site_aniso_U_12
Co1 0.0145(4) 0.0109(4) 0.0120(4) -0.0012(3) 0.0023(3) -0.0021(3)
Co2 0.0161(4) 0.0182(4) 0.0119(4) -0.0002(3) -0.0024(3) 0.0022(3)
O1 0.014(2) 0.012(2) 0.0102(19) -0.0042(16) 0.0020(17) -0.0023(17)
C1 0.014(3) 0.016(3) 0.011(3) -0.001(2) 0.001(2) -0.001(2)
C10 0.016(3) 0.015(3) 0.016(3) -0.003(2) 0.003(3) -0.006(2)
O11 0.027(2) 0.014(2) 0.017(2) 0.0052(18) 0.0065(19) 0.0063(19)
O12 0.037(3) 0.021(2) 0.034(3) 0.006(2) 0.020(2) 0.014(2)
C2 0.012(3) 0.012(3) 0.013(3) -0.001(2) 0.003(2) 0.001(2)
C20 0.019(3) 0.017(3) 0.015(3) 0.006(3) 0.002(3) -0.007(3)
O21 0.076(4) 0.025(3) 0.008(2) 0.000(2) -0.006(3) 0.009(3)
O22 0.034(3) 0.020(2) 0.014(2) 0.0027(19) -0.002(2) 0.012(2)
C3 0.014(3) 0.011(3) 0.011(3) 0.004(2) 0.000(2) 0.000(2)
C30 0.016(3) 0.015(3) 0.014(3) 0.001(3) -0.002(2) -0.006(2)
O31 0.023(2) 0.023(2) 0.031(3) 0.002(2) 0.012(2) -0.003(2)
O32 0.027(3) 0.014(2) 0.033(3) -0.002(2) 0.005(2) -0.003(2)
C4 0.014(3) 0.012(3) 0.015(3) -0.002(2) -0.001(2) -0.005(2)
C40 0.013(3) 0.015(3) 0.015(3) -0.006(3) 0.004(2) -0.002(2)
O41 0.033(3) 0.034(3) 0.013(2) -0.007(2) 0.009(2) -0.014(2)
O42 0.026(2) 0.021(2) 0.013(2) -0.0014(19) -0.0012(19) -0.006(2)
OW1 0.019(2) 0.012(2) 0.015(2) 0.0002(17) 0.0016(18) 0.0016(17)
OW2 0.027(3) 0.085(5) 0.093(5) 0.030(5) -0.010(3) -0.028(4)
OW3 0.093(5) 0.093(5) 0.093(5) 0.004(6) 0.004(6) 0.004(6)
OW4 0.34(2) 0.163(13) 0.146(12) 0.058(10) -0.129(14) -0.101(15)
OW5 0.29(2) 0.231(19) 0.119(11) -0.044(12) 0.064(13) -0.037(18)

loop_
_atom_type_symbol
_atom_type_description
_atom_type_scat_dispersion_real
_atom_type_scat_dispersion_imag
_atom_type_scat_source
C C 0.0033 0.0016 'International Tables Vol C Tables 4.2.6.8 and 6.1.1.4'
H H 0.0000 0.0000 'International Tables Vol C Tables 4.2.6.8 and 6.1.1.4'
O O 0.0106 0.0060 'International Tables Vol C Tables 4.2.6.8 and 6.1.1.4'
Co Co 0.3494 0.9721 'International Tables Vol C Tables 4.2.6.8 and 6.1.1.4'

loop_
_geom_angle_atom_site_label_1
_geom_angle_atom_site_label_2
_geom_angle_atom_site_label_3
_geom_angle
_geom_angle_site_symmetry_1
_geom_angle_site_symmetry_3
O31 Co1 O22 103.3(2) 18_665 9
O31 Co1 OW1 95.22(17) 18_665 .
O22 Co1 OW1 93.31(17) 9 .
O31 Co1 O42 167.82(18) 18_665 .
O22 Co1 O42 83.47(18) 9 .
OW1 Co1 O42 94.45(16) . .
O31 Co1 O11 85.20(19) 18_665 .
O22 Co1 O11 169.02(17) 9 .
OW1 Co1 O11 92.78(16) . .
O42 Co1 O11 86.95(18) . .
O31 Co1 O1 92.17(16) 18_665 .
O22 Co1 O1 94.90(17) 9 .
OW1 Co1 O1 167.39(16) . .
O42 Co1 O1 77.04(16) . .
O11 Co1 O1 77.66(16) . .
O21 Co2 O41 172.8(2) . 15_566
O21 Co2 OW2 85.4(3) . 5
O41 Co2 OW2 89.0(2) 15_566 5
O21 Co2 O32 97.2(2) . 22_566
O41 Co2 O32 87.35(19) 15_566 22_566
OW2 Co2 O32 90.9(2) 5 22_566
O21 Co2 O12 87.1(2) . 24_556
O41 Co2 O12 88.1(2) 15_566 24_556
OW2 Co2 O12 86.0(3) 5 24_556
O32 Co2 O12 174.48(19) 22_566 24_556
O21 Co2 OW1 92.84(18) . 5
O41 Co2 OW1 92.48(18) 15_566 5
OW2 Co2 OW1 175.8(3) 5 5
O32 Co2 OW1 93.16(17) 22_566 5
O12 Co2 OW1 90.12(17) 24_556 5
C1 O1 C4 110.4(4) . .
C1 O1 Co1 109.5(3) . .
C4 O1 Co1 113.9(3) . .
O1 C1 C10 111.0(5) . .
O1 C1 C2 104.2(4) . .
C10 C1 C2 115.6(5) . .
O1 C1 H1 108.6 . .
C10 C1 H1 108.6 . .
C2 C1 H1 108.6 . .
O12 C10 O11 124.4(6) . .
O12 C10 C1 116.5(5) . .
O11 C10 C1 118.9(5) . .
C10 O11 Co1 115.6(4) . .
C10 O12 Co2 127.0(4) . 18_665
C20 C2 C3 115.5(5) . .
C20 C2 C1 108.1(5) . .
C3 C2 C1 102.9(5) . .
C20 C2 H2 110.0 . .
C3 C2 H2 110.0 . .
C1 C2 H2 110.0 . .
O22 C20 O21 125.9(6) . .
O22 C20 C2 119.4(5) . .
O21 C20 C2 114.6(5) . .
C20 O21 Co2 135.8(4) . .
C20 O22 Co1 128.7(4) . 5
C30 C3 C4 117.0(5) . .
C30 C3 C2 113.9(5) . .
C4 C3 C2 104.0(5) . .
C30 C3 H3 107.1 . .
C4 C3 H3 107.1 . .
C2 C3 H3 107.1 . .
O32 C30 O31 126.0(6) . .
O32 C30 C3 119.5(5) . .
O31 C30 C3 114.4(5) . .
C30 O31 Co1 136.7(4) . 24_556
C30 O32 Co2 131.5(4) . 19_556
O1 C4 C40 109.6(5) . .
O1 C4 C3 106.5(4) . .
C40 C4 C3 112.4(5) . .
O1 C4 H4 109.4 . .
C40 C4 H4 109.4 . .
C3 C4 H4 109.4 . .
O42 C40 O41 124.6(6) . .
O42 C40 C4 120.1(5) . .
O41 C40 C4 115.3(5) . .
C40 O41 Co2 120.6(4) . 15_565
C40 O42 Co1 117.4(4) . .
Co1 OW1 Co2 108.99(18) . 9
Co1 OW1 HW1A 109.9 . .
Co2 OW1 HW1A 109.9 9 .
Co1 OW1 HW1B 109.9 . .
Co2 OW1 HW1B 109.9 9 .
HW1A OW1 HW1B 108.3 . .
Co2 OW2 HW2A 120.0 9 .
Co2 OW2 HW2B 120.0 9 .
HW2A OW2 HW2B 120.0 . .

loop_
_geom_bond_atom_site_label_1
_geom_bond_atom_site_label_2
_geom_bond_distance
_geom_bond_site_symmetry_2
Co1 O31 2.026(4) 18_665
Co1 O22 2.054(4) 9
Co1 OW1 2.093(4) .
Co1 O42 2.095(4) .
Co1 O11 2.105(4) .
Co1 O1 2.149(4) .
Co2 O21 1.996(5) .
Co2 O41 2.047(4) 15_566
Co2 OW2 2.071(6) 5
Co2 O32 2.080(4) 22_566
Co2 O12 2.120(5) 24_556
Co2 OW1 2.181(4) 5
O1 C1 1.443(7) .
O1 C4 1.451(7) .
C1 C10 1.518(9) .
C1 C2 1.532(8) .
C1 H1 0.9800 .
C10 O12 1.249(7) .
C10 O11 1.253(7) .
O12 Co2 2.120(5) 18_665
C2 C20 1.515(8) .
C2 C3 1.528(8) .
C2 H2 0.9800 .
C20 O22 1.228(7) .
C20 O21 1.250(8) .
O22 Co1 2.054(4) 5
C3 C30 1.530(8) .
C3 C4 1.529(8) .
C3 H3 0.9800 .
C30 O32 1.246(8) .
C30 O31 1.255(8) .
O31 Co1 2.026(4) 24_556
O32 Co2 2.080(4) 19_556
C4 C40 1.513(8) .
C4 H4 0.9800 .
C40 O42 1.248(8) .
C40 O41 1.254(7) .
O41 Co2 2.047(4) 15_565
OW1 Co2 2.182(4) 9
OW1 HW1A 0.9700 .
OW1 HW1B 0.9700 .
OW2 Co2 2.071(6) 9
OW2 HW2A 0.9300 .
OW2 HW2B 0.9300 .
